data_2210438
loop_
_publ_author_name
'Chopra, Deepak'
'Mohan, T. P.'
'Vishalakshi, B'

_publ_section_title
;
 5-(4-Fluoro-3-phenoxyphenyl)-3-phenyl-4,5-dihydroisoxazole
;
_journal_coeditor_code XU2093
_journal_issue 9
_journal_name_full 'Acta Crystallographica Section E'
_journal_page_first o3819
_journal_page_last o3820
_journal_paper_doi 10.1107/S1600536806030807
_journal_volume 62
_journal_year 2006
_chemical_formula_iupac 'C21 H16 F N O2'
_chemical_formula_moiety 'C21 H16 F N O2'
_chemical_formula_sum 'C21 H16 F N O2'
_chemical_formula_weight 333.35
_chemical_name_systematic
;
5-(4-Fluoro-3-phenoxyphenyl)-3-phenyl-4,5-dihydroisoxazole
;
_space_group_IT_number 33
_symmetry_cell_setting orthorhombic
_symmetry_space_group_name_Hall 'P 2c -2n'
_symmetry_space_group_name_H-M 'P n a 21'
_atom_sites_solution_hydrogens geom
_atom_sites_solution_primary direct
_atom_sites_solution_secondary difmap
_cell_angle_alpha 90
_cell_angle_beta 90
_cell_angle_gamma 90
_cell_formula_units_Z 4
_cell_length_a 33.31(2)
_cell_length_b 8.840(6)
_cell_length_c 5.749(4)
_cell_measurement_reflns_used 375
_cell_measurement_temperature 290(2)
_cell_measurement_theta_max 25.4
_cell_measurement_theta_min 1.6
_cell_volume 1692.9(19)
_computing_cell_refinement 'SAINT (Bruker, 2004)'
_computing_data_collection 'SMART (Bruker, 2004)'
_computing_data_reduction SAINT
_computing_molecular_graphics
;
ORTEP-3 for Windows (Farrugia, 1999) and CAMERON (Watkin <i>et al.</i>, 1993)
;
_computing_publication_material 'PLATON (Spek, 2003)'
_computing_structure_refinement 'SHELXL97 (Sheldrick, 1997)'
_computing_structure_solution 'SIR92 (Altomare <i>et al.</i>,  1993)'
_diffrn_ambient_temperature 290(2)
_diffrn_measured_fraction_theta_full 1.00
_diffrn_measured_fraction_theta_max 0.98
_diffrn_measurement_device_type 'Bruker SMART APEX CCD area-detector'
_diffrn_measurement_method '\f and \w'
_diffrn_radiation_monochromator graphite
_diffrn_radiation_source 'fine-focus sealed tube'
_diffrn_radiation_type MoK\a
_diffrn_radiation_wavelength 0.71073
_diffrn_reflns_av_R_equivalents 0.0529
_diffrn_reflns_av_sigmaI/netI 0.0354
_diffrn_reflns_limit_h_max 38
_diffrn_reflns_limit_h_min -40
_diffrn_reflns_limit_k_max 10
_diffrn_reflns_limit_k_min -11
_diffrn_reflns_limit_l_max 7
_diffrn_reflns_limit_l_min -7
_diffrn_reflns_number 12350
_diffrn_reflns_reduction_process
;
 ?
;
_diffrn_reflns_theta_full 25.0
_diffrn_reflns_theta_max 26.4
_diffrn_reflns_theta_min 1.2
_diffrn_standards_interval_count 0
_diffrn_standards_interval_time 0
_diffrn_standards_number 0
_exptl_absorpt_coefficient_mu 0.092
_exptl_absorpt_correction_T_max 0.998
_exptl_absorpt_correction_T_min 0.948
_exptl_absorpt_correction_type multi-scan
_exptl_absorpt_process_details '(SADABS; Sheldrick, 1996)'
_exptl_crystal_colour colorless
_exptl_crystal_density_diffrn 1.308
_exptl_crystal_density_method 'Not Measured'
_exptl_crystal_description block
_exptl_crystal_F_000 696
_exptl_crystal_size_max 0.43
_exptl_crystal_size_mid 0.12
_exptl_crystal_size_min 0.03
_refine_diff_density_max 0.22
_refine_diff_density_min -0.20
_refine_ls_extinction_method none
_refine_ls_goodness_of_fit_ref 1.321
_refine_ls_hydrogen_treatment constr
_refine_ls_matrix_type full
_refine_ls_number_parameters 226
_refine_ls_number_reflns 1873
_refine_ls_number_restraints 1
_refine_ls_restrained_S_all 1.321
_refine_ls_R_factor_all 0.109
_refine_ls_R_factor_gt 0.081
_refine_ls_shift/su_max 0.000
_refine_ls_shift/su_mean 0.000
_refine_ls_structure_factor_coef Fsqd
_refine_ls_weighting_details 'calc w=1/[\s^2^(Fo^2^)+(0.1004P)^2^+0.0067P] where P=(Fo^2^+2Fc^2^)/3'
_refine_ls_weighting_scheme calc
_refine_ls_wR_factor_gt 0.186
_refine_ls_wR_factor_ref 0.207
_reflns_number_gt 1486
_reflns_number_total 1873
_reflns_threshold_expression I>2\s(I)
_cod_data_source_file xu2093.cif
_cod_data_source_block I
_cod_original_cell_volume 1693.0(19)
_cod_database_code 2210438
_cod_database_fobs_code 2210438

loop_
_symmetry_equiv_pos_as_xyz
x,y,z
-x,-y,1/2+z
1/2-x,1/2+y,1/2+z
1/2+x,1/2-y,z

loop_
_atom_site_type_symbol
_atom_site_label
_atom_site_fract_x
_atom_site_fract_y
_atom_site_fract_z
_atom_site_U_iso_or_equiv
_atom_site_adp_type
_atom_site_calc_flag
_atom_site_refinement_flags
_atom_site_occupancy
N N1 0.21744(14) 0.3229(5) 0.1483(11) 0.0748(15) Uani d . 1
O O1 0.39796(11) 0.0930(6) -0.3563(8) 0.0946(16) Uani d . 1
O O2 0.25547(11) 0.3898(5) 0.1029(11) 0.0962(18) Uani d . 1
F F1 0.40133(10) -0.0630(4) 0.0575(9) 0.1020(15) Uani d . 1
C C1 0.51367(19) 0.2600(7) -0.3257(14) 0.0839(19) Uani d . 1
C C2 0.50103(19) 0.1711(7) -0.5038(12) 0.0795(18) Uani d . 1
C C3 0.46230(16) 0.1144(7) -0.5113(11) 0.0689(16) Uani d . 1
C C4 0.43656(14) 0.1511(6) -0.3299(11) 0.0611(14) Uani d . 1
C C5 0.44865(17) 0.2408(6) -0.1475(11) 0.0669(16) Uani d . 1
C C6 0.48748(18) 0.2955(6) -0.1467(12) 0.0739(17) Uani d . 1
C C7 0.36965(16) 0.1158(7) -0.1828(10) 0.0656(17) Uani d . 1
C C8 0.37054(16) 0.0348(7) 0.0200(12) 0.0667(16) Uani d . 1
C C9 0.34132(16) 0.0483(6) 0.1875(13) 0.0680(16) Uani d . 1
C C10 0.30948(15) 0.1446(6) 0.1464(11) 0.0615(15) Uani d . 1
C C11 0.30764(15) 0.2287(5) -0.0580(11) 0.0545(13) Uani d . 1
C C12 0.33806(16) 0.2160(6) -0.2237(10) 0.0604(14) Uani d . 1
C C13 0.27204(16) 0.3283(5) -0.1133(12) 0.0659(16) Uani d . 1
C C14 0.20720(14) 0.2434(5) -0.0278(10) 0.0516(13) Uani d . 1
C C15 0.23666(15) 0.2457(6) -0.2274(11) 0.0604(14) Uani d . 1
C C16 0.16870(14) 0.1634(5) -0.0301(10) 0.0500(12) Uani d . 1
C C17 0.14057(19) 0.1830(7) 0.1456(13) 0.0795(18) Uani d . 1
C C18 0.10428(19) 0.1089(9) 0.1363(17) 0.097(2) Uani d . 1
C C19 0.09522(18) 0.0155(7) -0.0457(16) 0.085(2) Uani d . 1
C C20 0.12230(16) -0.0050(8) -0.2180(15) 0.085(2) Uani d . 1
C C21 0.15879(16) 0.0701(6) -0.2146(12) 0.0703(17) Uani d . 1
H H1 0.5398 0.2969 -0.3239 0.101 Uiso calc R 1
H H2 0.5188 0.1477 -0.6234 0.095 Uiso calc R 1
H H3 0.4538 0.0537 -0.6339 0.083 Uiso calc R 1
H H5 0.4310 0.2641 -0.0272 0.080 Uiso calc R 1
H H6 0.4961 0.3567 -0.0250 0.089 Uiso calc R 1
H H9 0.3430 -0.0062 0.3255 0.082 Uiso calc R 1
H H10 0.2891 0.1534 0.2561 0.074 Uiso calc R 1
H H12 0.3373 0.2735 -0.3592 0.072 Uiso calc R 1
H H13 0.2807 0.4117 -0.2138 0.079 Uiso calc R 1
H H15A 0.2262 0.3013 -0.3597 0.073 Uiso calc R 1
H H15B 0.2440 0.1443 -0.2759 0.073 Uiso calc R 1
H H17 0.1463 0.2465 0.2702 0.095 Uiso calc R 1
H H18 0.0857 0.1225 0.2552 0.116 Uiso calc R 1
H H19 0.0706 -0.0337 -0.0510 0.102 Uiso calc R 1
H H20 0.1164 -0.0703 -0.3402 0.102 Uiso calc R 1
H H21 0.1767 0.0577 -0.3370 0.084 Uiso calc R 1

loop_
_atom_site_aniso_label
_atom_site_aniso_U_11
_atom_site_aniso_U_22
_atom_site_aniso_U_33
_atom_site_aniso_U_12
_atom_site_aniso_U_13
_atom_site_aniso_U_23
N1 0.058(3) 0.074(3) 0.092(4) 0.006(2) -0.006(3) -0.039(3)
O1 0.055(2) 0.159(4) 0.070(3) -0.007(2) 0.003(2) -0.057(3)
O2 0.066(2) 0.082(3) 0.140(5) -0.002(2) -0.003(3) -0.065(3)
F1 0.076(2) 0.102(3) 0.128(4) 0.0248(19) -0.039(2) -0.026(3)
C1 0.058(4) 0.112(5) 0.082(5) -0.004(3) 0.008(4) -0.002(4)
C2 0.062(4) 0.113(5) 0.063(4) 0.014(3) 0.015(3) -0.007(4)
C3 0.065(3) 0.086(4) 0.056(4) 0.020(3) 0.002(3) -0.015(3)
C4 0.045(3) 0.081(3) 0.057(3) 0.017(2) -0.008(3) -0.008(3)
C5 0.055(3) 0.082(4) 0.063(4) 0.017(3) 0.000(3) -0.021(3)
C6 0.064(4) 0.087(4) 0.071(4) -0.003(3) -0.005(3) -0.011(4)
C7 0.051(3) 0.095(4) 0.051(4) -0.007(3) -0.004(3) -0.035(3)
C8 0.052(3) 0.074(3) 0.073(5) 0.006(3) -0.017(3) -0.018(3)
C9 0.069(3) 0.061(3) 0.074(4) -0.018(3) -0.015(4) -0.001(3)
C10 0.052(3) 0.070(3) 0.063(4) -0.019(3) 0.003(3) -0.008(3)
C11 0.052(3) 0.047(2) 0.064(4) -0.013(2) -0.001(3) -0.012(3)
C12 0.053(3) 0.072(3) 0.056(4) -0.009(3) -0.005(3) -0.008(3)
C13 0.058(3) 0.048(2) 0.091(5) -0.001(2) 0.004(3) -0.011(3)
C14 0.055(3) 0.043(2) 0.057(3) 0.013(2) -0.009(3) -0.015(3)
C15 0.052(3) 0.062(3) 0.067(4) 0.005(2) -0.001(3) -0.009(3)
C16 0.047(3) 0.048(2) 0.055(3) 0.011(2) -0.005(3) 0.001(3)
C17 0.081(4) 0.091(4) 0.067(4) 0.001(3) 0.015(4) -0.016(4)
C18 0.066(4) 0.118(5) 0.106(6) 0.002(4) 0.029(4) 0.010(6)
C19 0.057(4) 0.084(4) 0.114(7) -0.004(3) -0.006(4) 0.018(5)
C20 0.057(3) 0.093(4) 0.104(6) -0.009(3) -0.015(4) -0.029(4)
C21 0.057(3) 0.080(4) 0.074(4) 0.000(3) -0.001(3) -0.029(3)

loop_
_atom_type_symbol
_atom_type_description
_atom_type_scat_dispersion_real
_atom_type_scat_dispersion_imag
_atom_type_scat_source
O O 0.0106 0.0060 'International Tables Vol C Tables 4.2.6.8 and 6.1.1.4'
N N 0.0061 0.0033 'International Tables Vol C Tables 4.2.6.8 and 6.1.1.4'
F F 0.0171 0.0103 'International Tables Vol C Tables 4.2.6.8 and 6.1.1.4'
H H 0.0000 0.0000 'International Tables Vol C Tables 4.2.6.8 and 6.1.1.4'
C C 0.0033 0.0016 'International Tables Vol C Tables 4.2.6.8 and 6.1.1.4'

loop_
_geom_angle_atom_site_label_1
_geom_angle_atom_site_label_2
_geom_angle_atom_site_label_3
_geom_angle
C14 N1 O2 108.7(5)
C21 C16 C17 118.1(5)
C21 C16 C14 120.3(5)
C17 C16 C14 121.6(5)
C7 O1 C4 119.7(4)
C14 C15 C13 100.4(5)
C14 C15 H15A 111.7
C13 C15 H15A 111.7
C14 C15 H15B 111.7
C13 C15 H15B 111.7
H15A C15 H15B 109.5
C7 C12 C11 118.9(6)
C7 C12 H12 120.5
C11 C12 H12 120.5
C16 C21 C20 120.4(6)
C16 C21 H21 119.8
C20 C21 H21 119.8
N1 C14 C16 120.4(5)
N1 C14 C15 114.9(4)
C16 C14 C15 124.7(4)
C8 C7 O1 121.4(6)
C8 C7 C12 119.5(5)
O1 C7 C12 118.9(6)
N1 O2 C13 109.7(4)
C5 C4 C3 121.8(5)
C5 C4 O1 124.5(5)
C3 C4 O1 113.7(5)
C2 C3 C4 117.9(6)
C2 C3 H3 121.1
C4 C3 H3 121.1
C4 C5 C6 118.6(6)
C4 C5 H5 120.7
C6 C5 H5 120.7
C9 C10 C11 120.5(6)
C9 C10 H10 119.7
C11 C10 H10 119.7
C8 C9 C10 118.5(7)
C8 C9 H9 120.7
C10 C9 H9 120.7
C18 C17 C16 120.4(7)
C18 C17 H17 119.8
C16 C17 H17 119.8
C10 C11 C12 120.1(5)
C10 C11 C13 121.6(5)
C12 C11 C13 118.2(6)
C19 C20 C21 120.7(7)
C19 C20 H20 119.6
C21 C20 H20 119.6
C1 C2 C3 121.4(6)
C1 C2 H2 119.3
C3 C2 H2 119.3
F1 C8 C7 119.0(6)
F1 C8 C9 118.6(6)
C7 C8 C9 122.4(5)
O2 C13 C11 109.5(5)
O2 C13 C15 104.5(4)
C11 C13 C15 114.6(4)
O2 C13 H13 109.4
C11 C13 H13 109.4
C15 C13 H13 109.4
C2 C1 C6 119.8(6)
C2 C1 H1 120.1
C6 C1 H1 120.1
C20 C19 C18 119.6(6)
C20 C19 H19 120.2
C18 C19 H19 120.2
C19 C18 C17 120.8(7)
C19 C18 H18 119.6
C17 C18 H18 119.6
C5 C6 C1 120.5(6)
C5 C6 H6 119.7
C1 C6 H6 119.7

loop_
_geom_bond_atom_site_label_1
_geom_bond_atom_site_label_2
_geom_bond_distance
_geom_bond_publ_flag
N1 C14 1.279(7) y
N1 O2 1.422(6) y
C16 C21 1.384(8) ?
C16 C17 1.389(8) ?
C16 C14 1.464(7) ?
O1 C7 1.387(7) ?
O1 C4 1.393(6) ?
C15 C14 1.510(8) y
C15 C13 1.534(8) y
C15 H15A 0.9700 ?
C15 H15B 0.9700 ?
C12 C7 1.396(8) ?
C12 C11 1.395(8) ?
C12 H12 0.9300 ?
C21 C20 1.385(8) ?
C21 H21 0.9300 ?
F1 C8 1.359(6) ?
C7 C8 1.368(9) ?
O2 C13 1.465(8) y
C4 C5 1.375(8) ?
C4 C3 1.389(8) ?
C3 C2 1.385(8) ?
C3 H3 0.9300 ?
C5 C6 1.381(8) ?
C5 H5 0.9300 ?
C10 C9 1.380(7) ?
C10 C11 1.392(8) ?
C10 H10 0.9300 ?
C9 C8 1.375(9) ?
C9 H9 0.9300 ?
C17 C18 1.376(9) ?
C17 H17 0.9300 ?
C11 C13 1.511(7) ?
C20 C19 1.352(10) ?
C20 H20 0.9300 ?
C2 C1 1.358(10) ?
C2 H2 0.9300 ?
C13 H13 0.9800 ?
C1 C6 1.385(10) ?
C1 H1 0.9300 ?
C19 C18 1.367(11) ?
C19 H19 0.9300 ?
C18 H18 0.9300 ?
C6 H6 0.9300 ?

loop_
_geom_hbond_atom_site_label_D
_geom_hbond_atom_site_label_H
_geom_hbond_atom_site_label_A
_geom_hbond_site_symmetry_A
_geom_hbond_distance_DH
_geom_hbond_distance_HA
_geom_hbond_distance_DA
_geom_hbond_angle_DHA
_geom_hbond_publ_flag
C15 H15B O2 3_544 0.97 2.36 3.305(7) 166 yes

loop_
_geom_torsion_atom_site_label_1
_geom_torsion_atom_site_label_2
_geom_torsion_atom_site_label_3
_geom_torsion_atom_site_label_4
_geom_torsion
C17 C16 C21 C20 -2.1(8)
C14 C16 C21 C20 -179.6(5)
O2 N1 C14 C16 -178.9(4)
O2 N1 C14 C15 -1.2(6)
C21 C16 C14 N1 -176.0(5)
C17 C16 C14 N1 6.6(7)
C21 C16 C14 C15 6.6(7)
C17 C16 C14 C15 -170.8(5)
C13 C15 C14 N1 8.9(6)
C13 C15 C14 C16 -173.5(4)
C4 O1 C7 C8 -76.1(7)
C4 O1 C7 C12 108.4(6)
C11 C12 C7 C8 -1.4(7)
C11 C12 C7 O1 174.3(4)
C14 N1 O2 C13 -7.8(6)
C7 O1 C4 C5 -4.7(9)
C7 O1 C4 C3 177.3(6)
C5 C4 C3 C2 0.0(9)
O1 C4 C3 C2 178.1(5)
C3 C4 C5 C6 0.2(9)
O1 C4 C5 C6 -177.7(6)
C11 C10 C9 C8 -1.5(7)
C21 C16 C17 C18 1.1(9)
C14 C16 C17 C18 178.6(6)
C9 C10 C11 C12 0.1(7)
C9 C10 C11 C13 176.6(5)
C7 C12 C11 C10 1.3(7)
C7 C12 C11 C13 -175.2(4)
C16 C21 C20 C19 2.3(10)
C4 C3 C2 C1 -0.1(10)
O1 C7 C8 F1 4.2(7)
C12 C7 C8 F1 179.7(5)
O1 C7 C8 C9 -175.6(5)
C12 C7 C8 C9 -0.1(8)
C10 C9 C8 F1 -178.2(4)
C10 C9 C8 C7 1.6(8)
N1 O2 C13 C11 -110.1(5)
N1 O2 C13 C15 13.0(6)
C10 C11 C13 O2 32.7(6)
C12 C11 C13 O2 -150.8(4)
C10 C11 C13 C15 -84.3(7)
C12 C11 C13 C15 92.2(6)
C14 C15 C13 O2 -12.4(5)
C14 C15 C13 C11 107.4(6)
C3 C2 C1 C6 0.0(11)
C21 C20 C19 C18 -1.4(11)
C20 C19 C18 C17 0.4(12)
C16 C17 C18 C19 -0.2(11)
C4 C5 C6 C1 -0.3(9)
C2 C1 C6 C5 0.2(10)
